data_2007550
loop_
_publ_author_name
'Hideaki Kanno'
'Shunji Utsuno'
'Junnosuke Fujita'
'Kinya Iijima'

_publ_section_title
;Absolute Configuration of (+)~589~-(4,4'-Dimethoxy-2,2'-bipyridine
 1,1'-dioxide-<i>O</i>,<i>O</i>')bis(ethylene-diamine-<i>N</i>,<i>N</i>')cobalt(III)
 Triperchlorate
;
_journal_issue 8
_journal_name_full 'Acta Crystallographica Section C'
_journal_page_first 1083
_journal_page_last 1085
_journal_paper_doi 10.1107/S0108270198002959
_journal_volume 54
_journal_year 1998
_chemical_formula_moiety '[Co (C2 H8 N2)2 (C12 H12 N2 O4)] (ClO4)3'
_chemical_formula_sum 'C16 H28 Cl3 Co N6 O16'
_chemical_formula_weight 725.7
_space_group_IT_number 18
_symmetry_cell_setting orthorhombic
_symmetry_space_group_name_Hall 'P 2bc 2'
_symmetry_space_group_name_H-M 'P 2 21 21'
_atom_type_scat_source IntTabC
_cell_angle_alpha 90.
_cell_angle_beta 90.
_cell_angle_gamma 90.
_cell_formula_units_Z 2
_cell_length_a 11.280(3)
_cell_length_b 13.417(2)
_cell_length_c 8.986(2)
_cell_measurement_reflns_used 22
_cell_measurement_temperature 298
_cell_measurement_theta_max 17.5
_cell_measurement_theta_min 15.6
_cell_volume 1360.0(5)
_computing_cell_refinement 'MXC Operation Manual (Mac Science Co. Ltd, 1989)'
_computing_data_collection 'MXC Operation Manual'
_computing_data_reduction 'CRYSTAN-GM (Gilmore & Brown, 1988)'
_computing_molecular_graphics CRYSTAN-GM
_computing_publication_material CRYSTAN-GM
_computing_structure_refinement CRYSTAN-GM
_computing_structure_solution CRYSTAN-GM
_diffrn_measurement_device 'Mac Science MXC3'
_diffrn_measurement_method 2\q/\w
_diffrn_radiation_type MoK\a
_diffrn_radiation_wavelength 0.71073
_diffrn_reflns_limit_h_max 14
_diffrn_reflns_limit_h_min -14
_diffrn_reflns_limit_k_max 17
_diffrn_reflns_limit_k_min 0
_diffrn_reflns_limit_l_max 11
_diffrn_reflns_limit_l_min 0
_diffrn_reflns_number 3618
_diffrn_reflns_theta_max 26.47
_diffrn_standards_decay_% <1
_diffrn_standards_interval_count 100
_diffrn_standards_number 3
_exptl_absorpt_coefficient_mu 1.012
_exptl_absorpt_correction_T_max 0.833
_exptl_absorpt_correction_T_min 0.749
_exptl_absorpt_correction_type psi-scan
_exptl_absorpt_process_details '(North et al., 1968)'
_exptl_crystal_colour purple
_exptl_crystal_density_diffrn 1.772
_exptl_crystal_density_meas 1.80
_exptl_crystal_density_method 'flotation in a mixture of chloroform and 1,2-dibromoethane'
_exptl_crystal_description block
_exptl_crystal_F_000 744
_exptl_crystal_size_max 0.35
_exptl_crystal_size_mid 0.28
_exptl_crystal_size_min 0.18
_refine_diff_density_max 1.11
_refine_diff_density_min -0.52
_refine_ls_abs_structure_details
; all Bijvoet pairs of reflections were measured and used for
  determination of the absolute structure; the final absolute
  structure is the one which converged the Rogers parameter, \h, to
  1.01(6)
;
_refine_ls_abs_structure_Rogers '\h = 1.01(6)'
_refine_ls_extinction_method none
_refine_ls_goodness_of_fit_ref 1.433
_refine_ls_hydrogen_treatment noref
_refine_ls_number_parameters 192
_refine_ls_number_reflns 3180
_refine_ls_R_factor_gt 0.056
_refine_ls_shift/su_max 0.0029
_refine_ls_structure_factor_coef F
_refine_ls_weighting_details 'w = 1/[\s^2^(F) + 0.005F^2^]'
_refine_ls_weighting_scheme calc
_refine_ls_wR_factor_ref 0.070
_reflns_number_gt 3180
_reflns_number_total 3618
_reflns_threshold_expression I>2\s(I)
_cod_data_source_file oa1050.cif
_cod_data_source_block oa1050
_cod_depositor_comments
;
The following automatic conversions were performed:

'_exptl_absorpt_correction_type' value '\y scan' was replaced with
the value 'psi-scan' as specified in the replacement file
'src/cod-tools/trunk/data/replacement-values/replacement_values.lst'.

Automatic conversion script
Id: cif_fix_values 5376 2017-05-30 11:51:03Z andrius 
;
_cod_original_sg_symbol_H-M 'P 2 21 21 '
_cod_original_formula_sum 'C16 H28 O16 N6 Cl3 Co1'
_cod_database_code 2007550
_cod_database_fobs_code 2007550

loop_
_symmetry_equiv_pos_as_xyz
+X,+Y,+Z
-X,-Y+0.5,+Z+0.5
+X,-Y,-Z
-X,+Y+0.5,-Z+0.5

loop_
_atom_site_label
_atom_site_fract_x
_atom_site_fract_y
_atom_site_fract_z
_atom_site_U_iso_or_equiv
_atom_site_adp_type
_atom_site_occupancy
Co1 -.23305(6) .00000 .00000 .0253(2) Uani .500
O1 -.1147(2) .0879(2) .0767(3) .0290(10) Uani 1.000
N1 -.0253(3) .1120(2) -.0193(3) .0260(10) Uani 1.000
C1 .0640(3) .0476(3) -.0413(4) .027(2) Uani 1.000
C2 .1572(3) .0714(3) -.1345(4) .031(2) Uani 1.000
C3 .1555(4) .1642(3) -.2075(5) .033(2) Uani 1.000
C4 .0637(4) .2316(3) -.1772(5) .037(2) Uani 1.000
C5 -.0247(3) .2044(3) -.0821(5) .033(2) Uani 1.000
O2 .2369(3) .1932(2) -.3065(4) .047(2) Uani 1.000
C6 .3343(5) .1256(5) -.3400(7) .067(3) Uani 1.000
N11 -.3490(3) -.0957(3) -.0821(4) .038(2) Uani 1.000
C12 -.3474(5) -.0852(4) -.2474(6) .053(3) Uani 1.000
C13 -.3411(5) .0215(4) -.2782(6) .055(3) Uani 1.000
N14 -.2377(3) .0624(2) -.1963(3) .035(2) Uani 1.000
Cl1 -.00194(18) .00000 .50000 .0566(5) Uani .500
O11 -.0550(9) .0667(6) .5885(9) .187(8) Uani 1.000
O12 .0812(8) .0573(5) .4168(10) .153(6) Uani 1.000
Cl2 -.34114(11) .30321(9) -.33050(17) .0535(6) Uani 1.000
O21 -.2197(5) .2930(5) -.3320(7) .119(5) Uani 1.000
O22 -.3761(4) .4036(3) -.3469(10) .118(4) Uani 1.000
O23 -.3851(6) .2621(4) -.2004(6) .103(4) Uani 1.000
O24 -.3902(8) .2520(5) -.4503(7) .153(6) Uani 1.000
H2 .2217 .0258 -.1497 .060 Uiso 1.000
H4 .0638 .2960 -.2237 .060 Uiso 1.000
H5 -.0872 .2505 -.0589 .060 Uiso 1.000
H6A .3925 .1468 -.4113 .060 Uiso 1.000
H6B .29905 .06538 -.37697 .060 Uiso 1.000
H6C .37525 .11118 -.24877 .060 Uiso 1.000
H11A -.32389 -.16229 -.05853 .060 Uiso 1.000
H11B -.42639 -.08109 -.04333 .060 Uiso 1.000
H12A -.41825 -.11281 -.28970 .060 Uiso 1.000
H12B -.27985 -.11891 -.28860 .060 Uiso 1.000
H13A -.41280 .05365 -.24626 .060 Uiso 1.000
H13B -.33100 .03235 -.38306 .060 Uiso 1.000
H14A -.24798 .13303 -.18409 .060 Uiso 1.000
H14B -.16588 .04773 -.24929 .060 Uiso 1.000

loop_
_atom_site_aniso_label
_atom_site_aniso_U_11
_atom_site_aniso_U_22
_atom_site_aniso_U_33
_atom_site_aniso_U_12
_atom_site_aniso_U_13
_atom_site_aniso_U_23
Co1 .0267(3) .0213(3) .0278(3) .0000 .0000 -.0015(3)
O1 .0320(10) .0240(10) .0320(10) -.0040(10) .0060(10) -.0050(10)
N1 .0300(10) .0210(10) .029(2) -.0010(10) .0010(10) .0030(10)
C1 .030(2) .020(2) .031(2) .0010(10) -.0020(10) .0030(10)
C2 .032(2) .026(2) .035(2) .0000(10) .003(2) .0030(10)
C3 .034(2) .023(2) .041(2) -.0040(10) .002(2) .0050(10)
C4 .039(2) .024(2) .047(2) -.001(2) -.002(2) .003(2)
C5 .037(2) .022(2) .041(2) .0020(10) -.005(2) .001(2)
O2 .044(2) .0330(10) .065(2) .0010(10) .019(2) .0120(10)
C6 .050(3) .068(3) .084(4) .018(3) .030(3) .026(3)
N11 .031(2) .036(2) .045(2) -.005(2) -.002(2) -.001(2)
C12 .057(3) .053(3) .048(3) -.008(2) -.011(2) -.013(2)
C13 .061(3) .056(3) .046(2) .002(2) -.021(2) .003(2)
N14 .044(2) .0310(10) .0300(10) -.0010(10) -.002(2) .0030(10)
Cl1 .0890(10) .0410(10) .0390(10) .000 .000 -.0040(10)
O11 .203(8) .163(6) .194(8) .010(6) .144(7) -.048(6)
O12 .196(8) .067(3) .198(8) .012(4) .080(7) .021(4)
Cl2 .0482(6) .0395(6) .0728(8) .0000(5) .0001(6) .0111(6)
O21 .067(3) .137(5) .153(5) .038(3) .020(4) .058(5)
O22 .070(3) .041(2) .243(8) .002(2) .028(4) .032(4)
O23 .132(5) .085(3) .091(3) .019(3) .047(4) .014(3)
O24 .237(9) .122(5) .100(4) -.061(6) -.074(5) -.008(4)

loop_
_geom_angle_atom_site_label_1
_geom_angle_atom_site_label_2
_geom_angle_atom_site_label_3
_geom_angle_site_symmetry_1
_geom_angle_site_symmetry_3
_geom_angle
_geom_angle_publ_flag
O1 Co1 O1 . 3_555 91.3(2) yes
O1 Co1 N11 . . 177.1(2) yes
O1 Co1 N11 . 3_555 85.8(2) yes
O1 Co1 N14 . . 94.6(2) yes
O1 Co1 N14 . 3_555 87.6(2) yes
N11 Co1 N11 . 3_555 97.1(2) yes
N11 Co1 N14 . . 85.6(2) yes
N11 Co1 N14 . 3_555 92.3(2) yes
N14 Co1 N14 . 3_555 176.9(2) yes
Co1 O1 N1 . . 115.8(3) yes
O1 N1 C1 . . 119.6(3) yes
O1 N1 C5 . . 118.8(3) yes
C1 N1 C5 . . 121.4(4) yes
N1 C1 C1 . 3_555 118.9(4) yes
N1 C1 C2 . . 120.8(4) yes
C1 C1 C2 3_555 . 120.3(4) yes
C1 C2 C3 . . 118.5(4) yes
C2 C3 C4 . . 119.4(4) yes
C2 C3 O2 . . 124.0(4) yes
C4 C3 O2 . . 116.7(4) yes
C3 C4 C5 . . 119.3(4) yes
N1 C5 C4 . . 120.5(4) yes
C3 O2 C6 . . 118.3(4) yes
Co1 N11 C12 . . 107.6(3) yes
N11 C12 C13 . . 106.3(5) yes
C12 C13 N14 . . 107.9(5) yes
Co1 N14 C13 . . 108.1(3) yes
O11 Cl1 O11 . 3_556 126.9(6) no
O11 Cl1 O12 . . 104.2(5) no
O11 Cl1 O12 . 3_556 110.1(5) no
O12 Cl1 O12 . 3_556 97.7(5) no
O21 Cl2 O22 . . 111.8(4) no
O21 Cl2 O23 . . 109.0(4) no
O21 Cl2 O24 . . 109.8(5) no
O22 Cl2 O23 . . 111.6(5) no
O22 Cl2 O24 . . 106.2(5) no
O23 Cl2 O24 . . 108.3(4) no

loop_
_geom_bond_atom_site_label_1
_geom_bond_atom_site_label_2
_geom_bond_site_symmetry_1
_geom_bond_site_symmetry_2
_geom_bond_distance
_geom_bond_publ_flag
Co1 O1 . . 1.910(3) yes
Co1 N11 . . 1.976(4) yes
Co1 N14 . . 1.953(4) yes
O1 N1 . . 1.365(4) yes
N1 C1 . . 1.342(5) yes
N1 C5 . . 1.361(5) yes
C1 C1 . 3_555 1.478(5) yes
C1 C2 . . 1.381(6) yes
C2 C3 . . 1.408(6) yes
C3 C4 . . 1.401(6) yes
C3 O2 . . 1.337(6) yes
C4 C5 . . 1.364(6) yes
O2 C6 . . 1.456(7) yes
N11 C12 . . 1.492(7) yes
C12 C13 . . 1.461(8) yes
C13 N14 . . 1.484(7) yes
Cl1 O11 . . 1.338(9) no
Cl1 O12 . . 1.424(9) no
Cl2 O21 . . 1.377(6) no
Cl2 O22 . . 1.411(5) no
Cl2 O23 . . 1.385(6) no
Cl2 O24 . . 1.392(8) no
